data_4134252
loop_
_publ_author_name
'Shi, Tan-Hao'
'Guo, Qing-Hui'
'Tong, Shuo'
'Wang, Mei-Xiang'

_publ_section_title
;
 Toward the synthesis of a highly strained hydrocarbon belt.
;
_journal_name_full 'Journal of the American Chemical Society'
_journal_paper_doi 10.1021/jacs.0c00112
_journal_year 2020
_chemical_formula_moiety 'C60 H80'
_chemical_formula_sum 'C60 H80'
_chemical_formula_weight 801.24
_space_group_crystal_system monoclinic
_space_group_IT_number 14
_space_group_name_Hall '-P 2ybc'
_space_group_name_H-M_alt 'P 1 21/c 1'
_atom_sites_solution_hydrogens geom
_atom_sites_solution_primary dual
_audit_creation_date 2019-11-23
_audit_creation_method
;
Olex2 1.3
(compiled 2019.09.11 svn.r3662 for OlexSys, GUI svn.r5938)
;
_cell_angle_alpha 90
_cell_angle_beta 110.914(5)
_cell_angle_gamma 90
_cell_formula_units_Z 4
_cell_length_a 14.2701(7)
_cell_length_b 21.8579(10)
_cell_length_c 17.2886(8)
_cell_measurement_reflns_used 6083
_cell_measurement_temperature 100.00(10)
_cell_measurement_theta_max 29.6530
_cell_measurement_theta_min 3.8450
_cell_volume 5037.3(4)
_computing_cell_refinement 'CrysAlisPro 1.171.39.33c (Rigaku OD, 2017)'
_computing_data_collection 'CrysAlisPro 1.171.39.33c (Rigaku OD, 2017)'
_computing_data_reduction 'CrysAlisPro 1.171.39.33c (Rigaku OD, 2017)'
_computing_molecular_graphics 'Olex2 1.3 (Dolomanov et al., 2009)'
_computing_publication_material 'Olex2 1.3 (Dolomanov et al., 2009)'
_computing_structure_refinement 'ShelXL 2018/3 (Sheldrick, 2015)'
_computing_structure_solution 'SHELXT 2018/2 (Sheldrick, 2018)'
_diffrn_ambient_environment N~2~
_diffrn_ambient_temperature 100.00(10)
_diffrn_detector 'CCD plate'
_diffrn_detector_area_resol_mean 5.2137
_diffrn_detector_type AtlasS2
_diffrn_measured_fraction_theta_full 0.997
_diffrn_measured_fraction_theta_max 0.860
_diffrn_measurement_details
;
List of Runs (angles in degrees, time in seconds):

  # Type    Start    End  Width  t~exp~   \w     \q     \k     \f   Frames
--------------------------------------------------------------------------
  1  \w      2.00  86.00   1.00   27.03    --   12.19  38.00-180.00   84
  2  \w    -37.00  58.00   1.00   27.03    --  -14.07  38.00 -60.00   95
  3  \w    -10.00  27.00   1.00   27.03    --  -14.07 -99.00 -60.00   37
;
_diffrn_measurement_device 'four-circle diffractometer'
_diffrn_measurement_device_type 'SuperNova, Dual, Cu at home/near, AtlasS2'
_diffrn_measurement_method '\w scans'
_diffrn_orient_matrix_type 'CrysAlisPro convention (1999,Acta A55,543-557)'
_diffrn_orient_matrix_UB_11 0.0196845000
_diffrn_orient_matrix_UB_12 0.0130362000
_diffrn_orient_matrix_UB_13 -0.0285752000
_diffrn_orient_matrix_UB_21 -0.0134576000
_diffrn_orient_matrix_UB_22 0.0295831000
_diffrn_orient_matrix_UB_23 0.0093563000
_diffrn_orient_matrix_UB_31 0.0475495000
_diffrn_orient_matrix_UB_32 0.0029551000
_diffrn_orient_matrix_UB_33 0.0320084000
_diffrn_radiation_monochromator mirror
_diffrn_radiation_probe x-ray
_diffrn_radiation_type 'Mo K\a'
_diffrn_radiation_wavelength 0.71073
_diffrn_reflns_av_R_equivalents 0.0415
_diffrn_reflns_av_unetI/netI 0.0719
_diffrn_reflns_Laue_measured_fraction_full 0.997
_diffrn_reflns_Laue_measured_fraction_max 0.860
_diffrn_reflns_limit_h_max 19
_diffrn_reflns_limit_h_min -20
_diffrn_reflns_limit_k_max 20
_diffrn_reflns_limit_k_min -31
_diffrn_reflns_limit_l_max 14
_diffrn_reflns_limit_l_min -22
_diffrn_reflns_number 30263
_diffrn_reflns_point_group_measured_fraction_full 0.997
_diffrn_reflns_point_group_measured_fraction_max 0.860
_diffrn_reflns_theta_full 25.242
_diffrn_reflns_theta_max 30.434
_diffrn_reflns_theta_min 3.327
_diffrn_source 'micro-focus sealed X-ray tube'
_diffrn_source_type 'SuperNova (Mo) X-ray Source'
_exptl_absorpt_coefficient_mu 0.059
_exptl_absorpt_correction_T_max 1.00000
_exptl_absorpt_correction_T_min 0.81013
_exptl_absorpt_correction_type multi-scan
_exptl_absorpt_process_details
;
CrysAlisPro 1.171.39.33c (Rigaku Oxford Diffraction, 2017)
Empirical absorption correction using spherical harmonics,
 implemented in SCALE3 ABSPACK scaling algorithm.
;
_exptl_crystal_colour 'clear colourless'
_exptl_crystal_density_diffrn 1.057
_exptl_crystal_description block
_exptl_crystal_F_000 1760
_exptl_crystal_size_max 0.4
_exptl_crystal_size_mid 0.35
_exptl_crystal_size_min 0.2
_refine_diff_density_max 0.348
_refine_diff_density_min -0.250
_refine_diff_density_rms 0.053
_refine_ls_extinction_method none
_refine_ls_goodness_of_fit_ref 1.015
_refine_ls_hydrogen_treatment constr
_refine_ls_matrix_type full
_refine_ls_number_parameters 553
_refine_ls_number_reflns 13156
_refine_ls_number_restraints 0
_refine_ls_restrained_S_all 1.015
_refine_ls_R_factor_all 0.0974
_refine_ls_R_factor_gt 0.0609
_refine_ls_shift/su_max 0.000
_refine_ls_shift/su_mean 0.000
_refine_ls_structure_factor_coef Fsqd
_refine_ls_weighting_details 'w=1/[\s^2^(Fo^2^)+(0.0561P)^2^+1.6117P] where P=(Fo^2^+2Fc^2^)/3'
_refine_ls_weighting_scheme calc
_refine_ls_wR_factor_gt 0.1271
_refine_ls_wR_factor_ref 0.1442
_reflns_Friedel_coverage 0.000
_reflns_number_gt 9053
_reflns_number_total 13156
_reflns_threshold_expression 'I > 2\s(I)'
_cod_data_source_file ja0c00112_si_006.cif
_cod_data_source_block sth-163-dcecn
_cod_database_code 4134252
_shelx_shelxl_version_number 2018/3
_chemical_oxdiff_formula CH
_shelx_space_group_comment
;
The symmetry employed for this shelxl refinement is uniquely defined
by the following loop, which should always be used as a source of
symmetry information in preference to the above space-group names.
They are only intended as comments.
;
_reflns_odcompleteness_completeness 99.68
_reflns_odcompleteness_iscentric 1
_reflns_odcompleteness_theta 27.42
_olex2_refinement_description
;
1. Fixed Uiso
 At 1.2 times of:
  All C(H) groups, All C(H,H) groups
 At 1.5 times of:
  All C(H,H,H) groups
2.a Ternary CH refined with riding coordinates:
 C32(H32), C47(H47), C6(H6), C21(H21)
2.b Secondary CH2 refined with riding coordinates:
 C38(H38A,H38B), C39(H39A,H39B), C56(H56A,H56B), C57(H57A,H57B), C5(H5A,H5B),
 C23(H23A,H23B), C40(H40A,H40B), C24(H24A,H24B), C58(H58A,H58B), C41(H41A,H41B),
  C4(H4A,H4B), C59(H59A,H59B), C25(H25A,H25B), C3(H3A,H3B), C26(H26A,H26B),
 C2(H2A,H2B)
2.c Aromatic/amide H refined with riding coordinates:
 C17(H17), C31(H31), C43(H43), C28(H28), C14(H14), C46(H46), C54(H54), C53(H53)
2.d Idealised Me refined as rotating group:
 C13(H13A,H13B,H13C), C12(H12A,H12B,H12C), C51(H51A,H51B,H51C), C55(H55A,H55B,
 H55C), C22(H22A,H22B,H22C), C37(H37A,H37B,H37C), C36(H36A,H36B,H36C), C52(H52A,
 H52B,H52C), C42(H42A,H42B,H42C), C60(H60A,H60B,H60C), C27(H27A,H27B,H27C),
 C1(H1A,H1B,H1C)
;
_olex2_submission_special_instructions 'No special instructions were received'
_oxdiff_exptl_absorpt_empirical_details
;
Empirical correction (ABSPACK) includes:
- Absorption correction using spherical harmonics
- Frame scaling
;
_oxdiff_exptl_absorpt_empirical_full_max 1.290
_oxdiff_exptl_absorpt_empirical_full_min 0.742

loop_
_space_group_symop_operation_xyz
'x, y, z'
'-x, y+1/2, -z+1/2'
'-x, -y, -z'
'x, -y-1/2, z-1/2'

loop_
_atom_site_label
_atom_site_type_symbol
_atom_site_fract_x
_atom_site_fract_y
_atom_site_fract_z
_atom_site_U_iso_or_equiv
_atom_site_adp_type
_atom_site_occupancy
_atom_site_site_symmetry_order
_atom_site_calc_flag
_atom_site_refinement_flags_posn
_atom_site_refinement_flags_adp
_atom_site_refinement_flags_occupancy
_atom_site_disorder_assembly
_atom_site_disorder_group
C15 C 0.68531(10) 0.25233(7) 0.17515(9) 0.0118(3) Uani 1 1 d . . . . .
C17 C 0.54396(10) 0.32007(7) 0.14809(9) 0.0113(3) Uani 1 1 d . . . . .
H17 H 0.485958 0.331035 0.157494 0.014 Uiso 1 1 calc R U . . .
C29 C 0.80781(10) 0.33081(7) 0.44678(8) 0.0113(3) Uani 1 1 d . . . . .
C31 C 0.87766(11) 0.26572(7) 0.36892(9) 0.0134(3) Uani 1 1 d . . . . .
H31 H 0.933650 0.249180 0.361073 0.016 Uiso 1 1 calc R U . . .
C43 C 0.80600(11) 0.48400(7) 0.40542(9) 0.0122(3) Uani 1 1 d . . . . .
H43 H 0.753468 0.498628 0.420130 0.015 Uiso 1 1 calc R U . . .
C20 C 0.69962(10) 0.26438(7) 0.33911(9) 0.0116(3) Uani 1 1 d . . . . .
C28 C 0.71442(11) 0.30501(7) 0.40441(9) 0.0117(3) Uani 1 1 d . . . . .
H28 H 0.660459 0.315165 0.420102 0.014 Uiso 1 1 calc R U . . .
C44 C 0.82709(11) 0.51291(7) 0.34194(9) 0.0121(3) Uani 1 1 d . . . . .
C33 C 0.86068(10) 0.43401(7) 0.44768(9) 0.0111(3) Uani 1 1 d . . . . .
C16 C 0.60301(10) 0.27270(7) 0.19442(9) 0.0114(3) Uani 1 1 d . . . . .
C7 C 0.62205(11) 0.45486(7) 0.09012(9) 0.0125(3) Uani 1 1 d . . . . .
C14 C 0.70449(11) 0.28029(7) 0.10974(9) 0.0127(3) Uani 1 1 d . . . . .
H14 H 0.754386 0.264136 0.092879 0.015 Uiso 1 1 calc R U . . .
C32 C 0.81895(10) 0.39026(7) 0.49616(9) 0.0113(3) Uani 1 1 d . . . . .
H32 H 0.871335 0.383777 0.550513 0.014 Uiso 1 1 calc R U . . .
C11 C 0.56910(10) 0.35152(7) 0.08813(9) 0.0116(3) Uani 1 1 d . . . . .
C48 C 0.73043(11) 0.52175(7) 0.19735(9) 0.0130(3) Uani 1 1 d . . . . .
C47 C 0.75096(11) 0.55472(7) 0.27952(9) 0.0125(3) Uani 1 1 d . . . . .
H47 H 0.785311 0.593136 0.277270 0.015 Uiso 1 1 calc R U . . .
C46 C 0.97108(11) 0.44744(7) 0.37173(9) 0.0138(3) Uani 1 1 d . . . . .
H46 H 1.030656 0.437751 0.364116 0.017 Uiso 1 1 calc R U . . .
C45 C 0.91096(11) 0.49402(7) 0.32398(9) 0.0126(3) Uani 1 1 d . . . . .
C30 C 0.89141(10) 0.31107(7) 0.42868(9) 0.0121(3) Uani 1 1 d . . . . .
C10 C 0.65161(10) 0.33157(7) 0.06870(9) 0.0119(3) Uani 1 1 d . . . . .
C8 C 0.70466(11) 0.43560(7) 0.07043(9) 0.0129(3) Uani 1 1 d . . . . .
C54 C 0.79777(11) 0.46259(7) 0.11191(9) 0.0146(3) Uani 1 1 d . . . . .
H54 H 0.851058 0.453471 0.094857 0.018 Uiso 1 1 calc R U . . .
C49 C 0.81369(11) 0.50280(7) 0.17809(9) 0.0137(3) Uani 1 1 d . . . . .
C38 C 0.72471(11) 0.41162(7) 0.51046(9) 0.0125(3) Uani 1 1 d . . . . .
H38A H 0.696210 0.377351 0.530127 0.015 Uiso 1 1 calc R U . . .
H38B H 0.675668 0.424907 0.458119 0.015 Uiso 1 1 calc R U . . .
C34 C 0.94492(10) 0.41483(7) 0.43059(9) 0.0125(3) Uani 1 1 d . . . . .
C19 C 0.78269(11) 0.24433(7) 0.32051(9) 0.0122(3) Uani 1 1 d . . . . .
C39 C 0.74447(11) 0.46403(7) 0.57303(9) 0.0141(3) Uani 1 1 d . . . . .
H39A H 0.793054 0.450682 0.625554 0.017 Uiso 1 1 calc R U . . .
H39B H 0.773381 0.498243 0.553615 0.017 Uiso 1 1 calc R U . . .
C56 C 0.65844(11) 0.57069(7) 0.30054(9) 0.0142(3) Uani 1 1 d . . . . .
H56A H 0.609402 0.590500 0.253066 0.017 Uiso 1 1 calc R U . . .
H56B H 0.628722 0.533162 0.311071 0.017 Uiso 1 1 calc R U . . .
C6 C 0.52756(10) 0.41546(7) 0.05894(9) 0.0123(3) Uani 1 1 d . . . . .
H6 H 0.504189 0.415506 -0.001687 0.015 Uiso 1 1 calc R U . . .
C57 C 0.68165(11) 0.61260(7) 0.37572(9) 0.0142(3) Uani 1 1 d . . . . .
H57A H 0.734276 0.594093 0.422109 0.017 Uiso 1 1 calc R U . . .
H57B H 0.706968 0.651211 0.363578 0.017 Uiso 1 1 calc R U . . .
C9 C 0.69528(11) 0.37565(7) 0.02064(9) 0.0134(3) Uani 1 1 d . . . . .
C5 C 0.43983(10) 0.43598(7) 0.08347(9) 0.0148(3) Uani 1 1 d . . . . .
H5A H 0.429143 0.479512 0.073185 0.018 Uiso 1 1 calc R U . . .
H5B H 0.456449 0.429137 0.142303 0.018 Uiso 1 1 calc R U . . .
C23 C 0.50930(10) 0.27813(7) 0.29802(9) 0.0140(3) Uani 1 1 d . . . . .
H23A H 0.509632 0.322223 0.291761 0.017 Uiso 1 1 calc R U . . .
H23B H 0.521287 0.269466 0.355798 0.017 Uiso 1 1 calc R U . . .
C21 C 0.59499(10) 0.25106(7) 0.27581(9) 0.0114(3) Uani 1 1 d . . . . .
H21 H 0.586196 0.206554 0.272436 0.014 Uiso 1 1 calc R U . . .
C53 C 0.63543(11) 0.49950(7) 0.15053(9) 0.0126(3) Uani 1 1 d . . . . .
H53 H 0.579662 0.514868 0.159922 0.015 Uiso 1 1 calc R U . . .
C40 C 0.64990(11) 0.48539(8) 0.58644(9) 0.0157(3) Uani 1 1 d . . . . .
H40A H 0.614557 0.449832 0.595624 0.019 Uiso 1 1 calc R U . . .
H40B H 0.606482 0.505329 0.536336 0.019 Uiso 1 1 calc R U . . .
C18 C 0.76343(11) 0.21082(7) 0.23800(9) 0.0136(3) Uani 1 1 d . . . . .
C50 C 0.92017(11) 0.51536(7) 0.24188(9) 0.0147(3) Uani 1 1 d . . . . .
C24 C 0.40560(11) 0.25387(8) 0.24556(9) 0.0159(3) Uani 1 1 d . . . . .
H24A H 0.394647 0.260727 0.187546 0.019 Uiso 1 1 calc R U . . .
H24B H 0.403862 0.210072 0.254006 0.019 Uiso 1 1 calc R U . . .
C35 C 0.98706(10) 0.35023(7) 0.45986(9) 0.0135(3) Uani 1 1 d . . . . .
C13 C 0.62833(12) 0.38169(8) -0.07213(9) 0.0179(3) Uani 1 1 d . . . . .
H13A H 0.625683 0.343085 -0.099319 0.027 Uiso 1 1 calc R U . . .
H13B H 0.656067 0.412121 -0.097798 0.027 Uiso 1 1 calc R U . . .
H13C H 0.561814 0.393588 -0.076661 0.027 Uiso 1 1 calc R U . . .
C58 C 0.59190(11) 0.62519(8) 0.40089(9) 0.0169(3) Uani 1 1 d . . . . .
H58A H 0.569111 0.586924 0.416516 0.020 Uiso 1 1 calc R U . . .
H58B H 0.537739 0.641438 0.353601 0.020 Uiso 1 1 calc R U . . .
C12 C 0.79729(11) 0.35363(8) 0.02023(10) 0.0178(3) Uani 1 1 d . . . . .
H12A H 0.843152 0.349187 0.076185 0.027 Uiso 1 1 calc R U . . .
H12B H 0.823356 0.383025 -0.008127 0.027 Uiso 1 1 calc R U . . .
H12C H 0.789147 0.314917 -0.007633 0.027 Uiso 1 1 calc R U . . .
C51 C 1.00013(11) 0.47873(8) 0.22125(10) 0.0193(4) Uani 1 1 d . . . . .
H51A H 0.984681 0.435890 0.219616 0.029 Uiso 1 1 calc R U . . .
H51B H 1.064787 0.486028 0.262948 0.029 Uiso 1 1 calc R U . . .
H51C H 1.000883 0.491369 0.168297 0.029 Uiso 1 1 calc R U . . .
C55 C 0.72651(12) 0.14446(7) 0.23930(10) 0.0183(3) Uani 1 1 d . . . . .
H55A H 0.666975 0.144763 0.253002 0.027 Uiso 1 1 calc R U . . .
H55B H 0.777798 0.121184 0.279978 0.027 Uiso 1 1 calc R U . . .
H55C H 0.711843 0.126239 0.185743 0.027 Uiso 1 1 calc R U . . .
C22 C 0.85959(11) 0.20561(8) 0.21797(10) 0.0182(3) Uani 1 1 d . . . . .
H22A H 0.844551 0.186147 0.165136 0.027 Uiso 1 1 calc R U . . .
H22B H 0.908220 0.181694 0.259926 0.027 Uiso 1 1 calc R U . . .
H22C H 0.886165 0.245742 0.216332 0.027 Uiso 1 1 calc R U . . .
C37 C 1.04198(11) 0.34495(8) 0.55509(9) 0.0187(3) Uani 1 1 d . . . . .
H37A H 1.090240 0.377345 0.573889 0.028 Uiso 1 1 calc R U . . .
H37B H 1.075636 0.306190 0.568022 0.028 Uiso 1 1 calc R U . . .
H37C H 0.993983 0.348043 0.582156 0.028 Uiso 1 1 calc R U . . .
C36 C 1.06422(11) 0.33080(8) 0.42150(10) 0.0190(3) Uani 1 1 d . . . . .
H36A H 1.034023 0.332385 0.362236 0.029 Uiso 1 1 calc R U . . .
H36B H 1.086261 0.289820 0.438489 0.029 Uiso 1 1 calc R U . . .
H36C H 1.120670 0.358046 0.439790 0.029 Uiso 1 1 calc R U . . .
C41 C 0.66881(12) 0.52929(8) 0.65884(10) 0.0213(4) Uani 1 1 d . . . . .
H41A H 0.719361 0.511914 0.707590 0.026 Uiso 1 1 calc R U . . .
H41B H 0.694960 0.567447 0.646200 0.026 Uiso 1 1 calc R U . . .
C4 C 0.34315(11) 0.40176(8) 0.03556(10) 0.0190(3) Uani 1 1 d . . . . .
H4A H 0.325282 0.410412 -0.022978 0.023 Uiso 1 1 calc R U . . .
H4B H 0.355638 0.358157 0.043309 0.023 Uiso 1 1 calc R U . . .
C52 C 0.95179(12) 0.58322(8) 0.24387(10) 0.0196(4) Uani 1 1 d . . . . .
H52A H 0.957557 0.593863 0.191883 0.029 Uiso 1 1 calc R U . . .
H52B H 1.015296 0.589174 0.287669 0.029 Uiso 1 1 calc R U . . .
H52C H 0.902149 0.608718 0.253303 0.029 Uiso 1 1 calc R U . . .
C59 C 0.61467(12) 0.66999(9) 0.47243(10) 0.0237(4) Uani 1 1 d . . . . .
H59A H 0.670340 0.654401 0.519116 0.028 Uiso 1 1 calc R U . . .
H59B H 0.635281 0.708696 0.456126 0.028 Uiso 1 1 calc R U . . .
C42 C 0.57473(13) 0.54250(9) 0.67794(12) 0.0291(4) Uani 1 1 d . . . . .
H42A H 0.524300 0.559623 0.629871 0.044 Uiso 1 1 calc R U . . .
H42B H 0.590278 0.571054 0.722969 0.044 Uiso 1 1 calc R U . . .
H42C H 0.550215 0.505166 0.693029 0.044 Uiso 1 1 calc R U . . .
C25 C 0.32113(12) 0.28374(10) 0.26587(12) 0.0305(5) Uani 1 1 d . . . . .
H25A H 0.324110 0.327618 0.258698 0.037 Uiso 1 1 calc R U . . .
H25B H 0.331645 0.276153 0.323651 0.037 Uiso 1 1 calc R U . . .
C3 C 0.25479(12) 0.41799(10) 0.06099(12) 0.0320(5) Uani 1 1 d . . . . .
H3A H 0.271192 0.407854 0.118955 0.038 Uiso 1 1 calc R U . . .
H3B H 0.243165 0.461751 0.054904 0.038 Uiso 1 1 calc R U . . .
C60 C 0.52588(13) 0.68096(11) 0.49949(11) 0.0338(5) Uani 1 1 d . . . . .
H60A H 0.468485 0.692520 0.452392 0.051 Uiso 1 1 calc R U . . .
H60B H 0.541814 0.713146 0.539919 0.051 Uiso 1 1 calc R U . . .
H60C H 0.511205 0.644160 0.523280 0.051 Uiso 1 1 calc R U . . .
C26 C 0.21720(12) 0.26129(10) 0.21324(12) 0.0323(5) Uani 1 1 d . . . . .
H26A H 0.214474 0.217249 0.218973 0.039 Uiso 1 1 calc R U . . .
H26B H 0.205375 0.270189 0.155546 0.039 Uiso 1 1 calc R U . . .
C2 C 0.15953(14) 0.38473(14) 0.00999(14) 0.0550(7) Uani 1 1 d . . . . .
H2A H 0.170263 0.341071 0.018930 0.066 Uiso 1 1 calc R U . . .
H2B H 0.146079 0.392685 -0.048183 0.066 Uiso 1 1 calc R U . . .
C27 C 0.13460(15) 0.29044(15) 0.23686(19) 0.0769(11) Uani 1 1 d . . . . .
H27A H 0.070566 0.275870 0.200484 0.115 Uiso 1 1 calc R U . . .
H27B H 0.137457 0.334103 0.232106 0.115 Uiso 1 1 calc R U . . .
H27C H 0.143553 0.279778 0.292918 0.115 Uiso 1 1 calc R U . . .
C1 C 0.06792(18) 0.4030(2) 0.0301(2) 0.1095(15) Uani 1 1 d . . . . .
H1A H 0.010615 0.380364 -0.004542 0.164 Uiso 1 1 calc R U . . .
H1B H 0.055699 0.445978 0.020243 0.164 Uiso 1 1 calc R U . . .
H1C H 0.079617 0.394105 0.087132 0.164 Uiso 1 1 calc R U . . .

loop_
_atom_site_aniso_label
_atom_site_aniso_U_11
_atom_site_aniso_U_22
_atom_site_aniso_U_33
_atom_site_aniso_U_23
_atom_site_aniso_U_13
_atom_site_aniso_U_12
C15 0.0123(7) 0.0105(7) 0.0110(7) -0.0032(6) 0.0022(6) -0.0010(6)
C17 0.0095(7) 0.0125(8) 0.0110(7) -0.0028(6) 0.0026(5) -0.0016(6)
C29 0.0142(7) 0.0112(7) 0.0078(6) 0.0009(6) 0.0030(5) 0.0005(6)
C31 0.0130(7) 0.0127(8) 0.0132(7) 0.0014(6) 0.0030(6) 0.0040(6)
C43 0.0123(7) 0.0133(8) 0.0110(7) -0.0038(6) 0.0042(5) -0.0016(6)
C20 0.0137(7) 0.0097(7) 0.0107(7) 0.0021(6) 0.0034(6) -0.0009(6)
C28 0.0135(7) 0.0117(8) 0.0104(7) 0.0012(6) 0.0047(6) 0.0010(6)
C44 0.0135(7) 0.0103(7) 0.0112(7) -0.0037(6) 0.0029(6) -0.0030(6)
C33 0.0119(7) 0.0116(8) 0.0089(6) -0.0034(6) 0.0027(5) -0.0028(6)
C16 0.0114(7) 0.0110(7) 0.0106(7) -0.0032(6) 0.0024(5) -0.0036(6)
C7 0.0146(7) 0.0121(8) 0.0095(7) 0.0025(6) 0.0028(6) -0.0006(6)
C14 0.0124(7) 0.0133(8) 0.0123(7) -0.0053(6) 0.0043(6) -0.0021(6)
C32 0.0120(7) 0.0126(8) 0.0079(6) -0.0009(6) 0.0021(5) -0.0008(6)
C11 0.0100(7) 0.0121(8) 0.0100(7) -0.0021(6) 0.0002(5) -0.0025(6)
C48 0.0183(7) 0.0101(7) 0.0096(7) 0.0004(6) 0.0037(6) -0.0012(6)
C47 0.0150(7) 0.0105(7) 0.0119(7) -0.0017(6) 0.0044(6) -0.0029(6)
C46 0.0094(7) 0.0167(8) 0.0148(7) -0.0051(6) 0.0036(6) -0.0050(6)
C45 0.0125(7) 0.0139(8) 0.0112(7) -0.0037(6) 0.0039(6) -0.0062(6)
C30 0.0119(7) 0.0122(8) 0.0098(7) 0.0020(6) 0.0008(5) 0.0033(6)
C10 0.0130(7) 0.0143(8) 0.0075(6) -0.0024(6) 0.0027(5) -0.0033(6)
C8 0.0173(7) 0.0126(8) 0.0091(7) -0.0003(6) 0.0049(6) -0.0023(6)
C54 0.0171(7) 0.0159(8) 0.0129(7) 0.0003(6) 0.0081(6) -0.0029(6)
C49 0.0171(7) 0.0126(8) 0.0110(7) 0.0010(6) 0.0047(6) -0.0035(6)
C38 0.0144(7) 0.0125(8) 0.0113(7) -0.0011(6) 0.0055(6) -0.0010(6)
C34 0.0097(7) 0.0145(8) 0.0110(7) -0.0033(6) 0.0007(5) -0.0006(6)
C19 0.0160(7) 0.0079(7) 0.0115(7) 0.0004(6) 0.0035(6) 0.0026(6)
C39 0.0163(7) 0.0151(8) 0.0118(7) -0.0021(6) 0.0061(6) -0.0016(6)
C56 0.0151(7) 0.0131(8) 0.0124(7) -0.0002(6) 0.0024(6) 0.0013(6)
C6 0.0129(7) 0.0131(8) 0.0094(6) 0.0008(6) 0.0022(5) 0.0001(6)
C57 0.0145(7) 0.0126(8) 0.0145(7) -0.0002(6) 0.0039(6) 0.0008(6)
C9 0.0157(7) 0.0144(8) 0.0105(7) -0.0021(6) 0.0051(6) -0.0024(6)
C5 0.0152(7) 0.0153(8) 0.0135(7) 0.0020(6) 0.0048(6) 0.0021(6)
C23 0.0148(7) 0.0160(8) 0.0124(7) -0.0030(6) 0.0063(6) -0.0026(6)
C21 0.0136(7) 0.0093(7) 0.0107(7) -0.0017(6) 0.0036(6) -0.0016(6)
C53 0.0143(7) 0.0116(8) 0.0107(7) 0.0022(6) 0.0031(6) 0.0023(6)
C40 0.0165(7) 0.0156(8) 0.0151(7) -0.0009(6) 0.0057(6) 0.0019(6)
C18 0.0153(7) 0.0118(8) 0.0124(7) -0.0017(6) 0.0032(6) 0.0030(6)
C50 0.0150(7) 0.0170(8) 0.0128(7) -0.0027(6) 0.0059(6) -0.0056(6)
C24 0.0157(7) 0.0177(8) 0.0152(7) -0.0042(6) 0.0066(6) -0.0042(6)
C35 0.0108(7) 0.0157(8) 0.0127(7) -0.0020(6) 0.0024(6) 0.0018(6)
C13 0.0247(8) 0.0194(9) 0.0102(7) -0.0027(6) 0.0069(6) -0.0022(7)
C58 0.0158(7) 0.0201(9) 0.0144(7) 0.0002(7) 0.0048(6) 0.0014(7)
C12 0.0186(8) 0.0196(9) 0.0181(8) -0.0039(7) 0.0101(6) -0.0029(7)
C51 0.0156(8) 0.0284(10) 0.0156(7) -0.0051(7) 0.0076(6) -0.0067(7)
C55 0.0241(8) 0.0125(8) 0.0168(8) -0.0030(6) 0.0057(6) 0.0037(7)
C22 0.0178(8) 0.0194(9) 0.0163(8) -0.0035(7) 0.0047(6) 0.0060(7)
C37 0.0139(7) 0.0198(9) 0.0162(8) -0.0006(7) -0.0022(6) 0.0017(7)
C36 0.0129(7) 0.0227(9) 0.0203(8) -0.0031(7) 0.0043(6) 0.0021(7)
C41 0.0246(8) 0.0198(9) 0.0234(8) -0.0070(7) 0.0131(7) -0.0022(7)
C4 0.0135(7) 0.0243(9) 0.0168(8) 0.0036(7) 0.0026(6) 0.0013(7)
C52 0.0230(8) 0.0204(9) 0.0156(8) -0.0014(7) 0.0071(6) -0.0103(7)
C59 0.0220(8) 0.0320(11) 0.0174(8) -0.0041(7) 0.0076(7) 0.0045(8)
C42 0.0331(10) 0.0281(11) 0.0320(10) -0.0082(8) 0.0187(8) 0.0025(8)
C25 0.0158(8) 0.0412(12) 0.0355(10) -0.0211(9) 0.0106(7) -0.0055(8)
C3 0.0170(8) 0.0495(13) 0.0307(10) 0.0074(9) 0.0099(7) 0.0051(8)
C60 0.0297(10) 0.0555(14) 0.0184(9) 0.0009(9) 0.0113(8) 0.0150(9)
C26 0.0158(8) 0.0451(13) 0.0372(11) -0.0195(10) 0.0110(8) -0.0062(8)
C2 0.0168(9) 0.105(2) 0.0414(13) 0.0064(14) 0.0084(9) -0.0079(12)
C27 0.0198(11) 0.110(3) 0.102(2) -0.065(2) 0.0228(12) -0.0064(13)
C1 0.0218(13) 0.200(4) 0.115(3) -0.007(3) 0.0343(15) -0.0061(19)

loop_
_atom_type_symbol
_atom_type_description
_atom_type_scat_dispersion_real
_atom_type_scat_dispersion_imag
_atom_type_scat_source
C C 0.0033 0.0016 'International Tables Vol C Tables 4.2.6.8 and 6.1.1.4'
H H 0.0000 0.0000 'International Tables Vol C Tables 4.2.6.8 and 6.1.1.4'

loop_
_geom_angle_atom_site_label_1
_geom_angle_atom_site_label_2
_geom_angle_atom_site_label_3
_geom_angle
_geom_angle_site_symmetry_1
_geom_angle_site_symmetry_3
_geom_angle_publ_flag
C16 C15 C18 118.36(13) . . ?
C14 C15 C16 118.44(14) . . ?
C14 C15 C18 121.78(13) . . ?
C16 C17 H17 119.0 . . ?
C16 C17 C11 122.05(13) . . ?
C11 C17 H17 119.0 . . ?
C28 C29 C32 121.80(13) . . ?
C28 C29 C30 119.23(14) . . ?
C30 C29 C32 117.21(13) . . ?
C30 C31 H31 118.9 . . ?
C30 C31 C19 122.17(14) . . ?
C19 C31 H31 118.9 . . ?
C44 C43 H43 118.9 . . ?
C33 C43 H43 118.9 . . ?
C33 C43 C44 122.26(14) . . ?
C28 C20 C19 119.25(13) . . ?
C28 C20 C21 121.86(13) . . ?
C19 C20 C21 117.66(13) . . ?
C29 C28 C20 121.70(13) . . ?
C29 C28 H28 119.2 . . ?
C20 C28 H28 119.2 . . ?
C43 C44 C47 121.94(13) . . ?
C43 C44 C45 118.94(14) . . ?
C45 C44 C47 117.84(13) . . ?
C43 C33 C32 121.73(13) . . ?
C43 C33 C34 119.19(14) . . ?
C34 C33 C32 117.45(13) . . ?
C15 C16 C21 117.71(13) . . ?
C17 C16 C15 119.03(14) . . ?
C17 C16 C21 122.06(13) . . ?
C8 C7 C6 117.23(13) . . ?
C53 C7 C8 119.36(13) . . ?
C53 C7 C6 121.85(13) . . ?
C15 C14 H14 118.8 . . ?
C10 C14 C15 122.47(14) . . ?
C10 C14 H14 118.8 . . ?
C29 C32 H32 107.7 . . ?
C33 C32 C29 102.06(11) . . ?
C33 C32 H32 107.7 . . ?
C38 C32 C29 115.35(12) . . ?
C38 C32 C33 115.90(12) . . ?
C38 C32 H32 107.7 . . ?
C17 C11 C10 119.03(14) . . ?
C17 C11 C6 121.54(13) . . ?
C10 C11 C6 117.62(13) . . ?
C49 C48 C47 117.53(13) . . ?
C53 C48 C47 121.93(13) . . ?
C53 C48 C49 119.23(14) . . ?
C44 C47 H47 107.5 . . ?
C48 C47 C44 103.09(12) . . ?
C48 C47 H47 107.5 . . ?
C48 C47 C56 115.72(12) . . ?
C56 C47 C44 115.11(12) . . ?
C56 C47 H47 107.5 . . ?
C45 C46 H46 118.8 . . ?
C45 C46 C34 122.35(14) . . ?
C34 C46 H46 118.8 . . ?
C44 C45 C50 118.31(13) . . ?
C46 C45 C44 118.48(14) . . ?
C46 C45 C50 121.89(13) . . ?
C29 C30 C35 117.99(13) . . ?
C31 C30 C29 118.52(13) . . ?
C31 C30 C35 121.90(13) . . ?
C14 C10 C11 118.38(13) . . ?
C14 C10 C9 121.79(13) . . ?
C11 C10 C9 118.01(13) . . ?
C7 C8 C9 118.41(13) . . ?
C54 C8 C7 118.47(14) . . ?
C54 C8 C9 121.42(13) . . ?
C8 C54 H54 118.9 . . ?
C8 C54 C49 122.27(14) . . ?
C49 C54 H54 118.9 . . ?
C48 C49 C50 118.42(13) . . ?
C54 C49 C48 118.41(13) . . ?
C54 C49 C50 121.74(13) . . ?
C32 C38 H38A 108.9 . . ?
C32 C38 H38B 108.9 . . ?
C32 C38 C39 113.15(12) . . ?
H38A C38 H38B 107.8 . . ?
C39 C38 H38A 108.9 . . ?
C39 C38 H38B 108.9 . . ?
C33 C34 C35 117.82(13) . . ?
C46 C34 C33 118.25(14) . . ?
C46 C34 C35 121.99(13) . . ?
C31 C19 C20 118.47(14) . . ?
C31 C19 C18 121.98(13) . . ?
C20 C19 C18 118.35(12) . . ?
C38 C39 H39A 109.0 . . ?
C38 C39 H39B 109.0 . . ?
H39A C39 H39B 107.8 . . ?
C40 C39 C38 112.80(12) . . ?
C40 C39 H39A 109.0 . . ?
C40 C39 H39B 109.0 . . ?
C47 C56 H56A 108.9 . . ?
C47 C56 H56B 108.9 . . ?
H56A C56 H56B 107.7 . . ?
C57 C56 C47 113.32(12) . . ?
C57 C56 H56A 108.9 . . ?
C57 C56 H56B 108.9 . . ?
C7 C6 C11 102.07(11) . . ?
C7 C6 H6 107.3 . . ?
C11 C6 H6 107.3 . . ?
C5 C6 C7 116.41(13) . . ?
C5 C6 C11 115.87(12) . . ?
C5 C6 H6 107.3 . . ?
C56 C57 H57A 108.8 . . ?
C56 C57 H57B 108.8 . . ?
H57A C57 H57B 107.7 . . ?
C58 C57 C56 113.84(12) . . ?
C58 C57 H57A 108.8 . . ?
C58 C57 H57B 108.8 . . ?
C10 C9 C8 101.58(11) . . ?
C10 C9 C13 113.08(12) . . ?
C8 C9 C13 113.70(13) . . ?
C12 C9 C10 111.89(13) . . ?
C12 C9 C8 111.97(12) . . ?
C12 C9 C13 104.88(12) . . ?
C6 C5 H5A 109.2 . . ?
C6 C5 H5B 109.2 . . ?
C6 C5 C4 112.16(13) . . ?
H5A C5 H5B 107.9 . . ?
C4 C5 H5A 109.2 . . ?
C4 C5 H5B 109.2 . . ?
H23A C23 H23B 107.6 . . ?
C21 C23 H23A 108.7 . . ?
C21 C23 H23B 108.7 . . ?
C21 C23 C24 114.16(12) . . ?
C24 C23 H23A 108.7 . . ?
C24 C23 H23B 108.7 . . ?
C20 C21 H21 107.6 . . ?
C16 C21 C20 103.01(11) . . ?
C16 C21 H21 107.6 . . ?
C23 C21 C20 114.26(12) . . ?
C23 C21 C16 116.25(12) . . ?
C23 C21 H21 107.6 . . ?
C7 C53 C48 121.63(14) . . ?
C7 C53 H53 119.2 . . ?
C48 C53 H53 119.2 . . ?
C39 C40 H40A 108.7 . . ?
C39 C40 H40B 108.7 . . ?
C39 C40 C41 114.32(13) . . ?
H40A C40 H40B 107.6 . . ?
C41 C40 H40A 108.7 . . ?
C41 C40 H40B 108.7 . . ?
C15 C18 C55 113.42(12) . . ?
C19 C18 C15 102.60(12) . . ?
C19 C18 C55 112.46(12) . . ?
C22 C18 C15 111.35(13) . . ?
C22 C18 C19 111.49(12) . . ?
C22 C18 C55 105.69(13) . . ?
C45 C50 C49 102.53(11) . . ?
C45 C50 C52 112.90(12) . . ?
C51 C50 C45 111.71(13) . . ?
C51 C50 C49 111.29(12) . . ?
C51 C50 C52 105.66(12) . . ?
C52 C50 C49 112.93(13) . . ?
C23 C24 H24A 108.9 . . ?
C23 C24 H24B 108.9 . . ?
H24A C24 H24B 107.7 . . ?
C25 C24 C23 113.21(13) . . ?
C25 C24 H24A 108.9 . . ?
C25 C24 H24B 108.9 . . ?
C30 C35 C34 101.58(11) . . ?
C30 C35 C37 112.27(13) . . ?
C34 C35 C37 113.84(13) . . ?
C36 C35 C30 112.27(13) . . ?
C36 C35 C34 111.49(13) . . ?
C36 C35 C37 105.60(12) . . ?
C9 C13 H13A 109.5 . . ?
C9 C13 H13B 109.5 . . ?
C9 C13 H13C 109.5 . . ?
H13A C13 H13B 109.5 . . ?
H13A C13 H13C 109.5 . . ?
H13B C13 H13C 109.5 . . ?
C57 C58 H58A 108.9 . . ?
C57 C58 H58B 108.9 . . ?
C57 C58 C59 113.15(13) . . ?
H58A C58 H58B 107.8 . . ?
C59 C58 H58A 108.9 . . ?
C59 C58 H58B 108.9 . . ?
C9 C12 H12A 109.5 . . ?
C9 C12 H12B 109.5 . . ?
C9 C12 H12C 109.5 . . ?
H12A C12 H12B 109.5 . . ?
H12A C12 H12C 109.5 . . ?
H12B C12 H12C 109.5 . . ?
C50 C51 H51A 109.5 . . ?
C50 C51 H51B 109.5 . . ?
C50 C51 H51C 109.5 . . ?
H51A C51 H51B 109.5 . . ?
H51A C51 H51C 109.5 . . ?
H51B C51 H51C 109.5 . . ?
C18 C55 H55A 109.5 . . ?
C18 C55 H55B 109.5 . . ?
C18 C55 H55C 109.5 . . ?
H55A C55 H55B 109.5 . . ?
H55A C55 H55C 109.5 . . ?
H55B C55 H55C 109.5 . . ?
C18 C22 H22A 109.5 . . ?
C18 C22 H22B 109.5 . . ?
C18 C22 H22C 109.5 . . ?
H22A C22 H22B 109.5 . . ?
H22A C22 H22C 109.5 . . ?
H22B C22 H22C 109.5 . . ?
C35 C37 H37A 109.5 . . ?
C35 C37 H37B 109.5 . . ?
C35 C37 H37C 109.5 . . ?
H37A C37 H37B 109.5 . . ?
H37A C37 H37C 109.5 . . ?
H37B C37 H37C 109.5 . . ?
C35 C36 H36A 109.5 . . ?
C35 C36 H36B 109.5 . . ?
C35 C36 H36C 109.5 . . ?
H36A C36 H36B 109.5 . . ?
H36A C36 H36C 109.5 . . ?
H36B C36 H36C 109.5 . . ?
C40 C41 H41A 109.0 . . ?
C40 C41 H41B 109.0 . . ?
H41A C41 H41B 107.8 . . ?
C42 C41 C40 112.77(14) . . ?
C42 C41 H41A 109.0 . . ?
C42 C41 H41B 109.0 . . ?
C5 C4 H4A 108.7 . . ?
C5 C4 H4B 108.7 . . ?
H4A C4 H4B 107.6 . . ?
C3 C4 C5 114.29(15) . . ?
C3 C4 H4A 108.7 . . ?
C3 C4 H4B 108.7 . . ?
C50 C52 H52A 109.5 . . ?
C50 C52 H52B 109.5 . . ?
C50 C52 H52C 109.5 . . ?
H52A C52 H52B 109.5 . . ?
H52A C52 H52C 109.5 . . ?
H52B C52 H52C 109.5 . . ?
C58 C59 H59A 108.9 . . ?
C58 C59 H59B 108.9 . . ?
H59A C59 H59B 107.8 . . ?
C60 C59 C58 113.16(15) . . ?
C60 C59 H59A 108.9 . . ?
C60 C59 H59B 108.9 . . ?
C41 C42 H42A 109.5 . . ?
C41 C42 H42B 109.5 . . ?
C41 C42 H42C 109.5 . . ?
H42A C42 H42B 109.5 . . ?
H42A C42 H42C 109.5 . . ?
H42B C42 H42C 109.5 . . ?
C24 C25 H25A 108.7 . . ?
C24 C25 H25B 108.7 . . ?
C24 C25 C26 114.13(15) . . ?
H25A C25 H25B 107.6 . . ?
C26 C25 H25A 108.7 . . ?
C26 C25 H25B 108.7 . . ?
C4 C3 H3A 109.1 . . ?
C4 C3 H3B 109.1 . . ?
H3A C3 H3B 107.8 . . ?
C2 C3 C4 112.61(18) . . ?
C2 C3 H3A 109.1 . . ?
C2 C3 H3B 109.1 . . ?
C59 C60 H60A 109.5 . . ?
C59 C60 H60B 109.5 . . ?
C59 C60 H60C 109.5 . . ?
H60A C60 H60B 109.5 . . ?
H60A C60 H60C 109.5 . . ?
H60B C60 H60C 109.5 . . ?
C25 C26 H26A 109.0 . . ?
C25 C26 H26B 109.0 . . ?
C25 C26 C27 112.91(16) . . ?
H26A C26 H26B 107.8 . . ?
C27 C26 H26A 109.0 . . ?
C27 C26 H26B 109.0 . . ?
C3 C2 H2A 108.7 . . ?
C3 C2 H2B 108.7 . . ?
C3 C2 C1 114.0(2) . . ?
H2A C2 H2B 107.6 . . ?
C1 C2 H2A 108.7 . . ?
C1 C2 H2B 108.7 . . ?
C26 C27 H27A 109.5 . . ?
C26 C27 H27B 109.5 . . ?
C26 C27 H27C 109.5 . . ?
H27A C27 H27B 109.5 . . ?
H27A C27 H27C 109.5 . . ?
H27B C27 H27C 109.5 . . ?
C2 C1 H1A 109.5 . . ?
C2 C1 H1B 109.5 . . ?
C2 C1 H1C 109.5 . . ?
H1A C1 H1B 109.5 . . ?
H1A C1 H1C 109.5 . . ?
H1B C1 H1C 109.5 . . ?

loop_
_geom_bond_atom_site_label_1
_geom_bond_atom_site_label_2
_geom_bond_distance
_geom_bond_site_symmetry_2
_geom_bond_publ_flag
C15 C16 1.403(2) . ?
C15 C14 1.396(2) . ?
C15 C18 1.543(2) . ?
C17 H17 0.9300 . ?
C17 C16 1.394(2) . ?
C17 C11 1.393(2) . ?
C29 C28 1.391(2) . ?
C29 C32 1.531(2) . ?
C29 C30 1.405(2) . ?
C31 H31 0.9300 . ?
C31 C30 1.394(2) . ?
C31 C19 1.395(2) . ?
C43 H43 0.9300 . ?
C43 C44 1.389(2) . ?
C43 C33 1.389(2) . ?
C20 C28 1.392(2) . ?
C20 C19 1.405(2) . ?
C20 C21 1.5314(19) . ?
C28 H28 0.9300 . ?
C44 C47 1.531(2) . ?
C44 C45 1.402(2) . ?
C33 C32 1.526(2) . ?
C33 C34 1.401(2) . ?
C16 C21 1.527(2) . ?
C7 C8 1.403(2) . ?
C7 C6 1.527(2) . ?
C7 C53 1.392(2) . ?
C14 H14 0.9300 . ?
C14 C10 1.395(2) . ?
C32 H32 0.9800 . ?
C32 C38 1.525(2) . ?
C11 C10 1.404(2) . ?
C11 C6 1.531(2) . ?
C48 C47 1.525(2) . ?
C48 C49 1.406(2) . ?
C48 C53 1.395(2) . ?
C47 H47 0.9800 . ?
C47 C56 1.529(2) . ?
C46 H46 0.9300 . ?
C46 C45 1.396(2) . ?
C46 C34 1.398(2) . ?
C45 C50 1.544(2) . ?
C30 C35 1.537(2) . ?
C10 C9 1.542(2) . ?
C8 C54 1.396(2) . ?
C8 C9 1.547(2) . ?
C54 H54 0.9300 . ?
C54 C49 1.396(2) . ?
C49 C50 1.550(2) . ?
C38 H38A 0.9700 . ?
C38 H38B 0.9700 . ?
C38 C39 1.531(2) . ?
C34 C35 1.547(2) . ?
C19 C18 1.538(2) . ?
C39 H39A 0.9700 . ?
C39 H39B 0.9700 . ?
C39 C40 1.522(2) . ?
C56 H56A 0.9700 . ?
C56 H56B 0.9700 . ?
C56 C57 1.527(2) . ?
C6 H6 0.9800 . ?
C6 C5 1.525(2) . ?
C57 H57A 0.9700 . ?
C57 H57B 0.9700 . ?
C57 C58 1.518(2) . ?
C9 C13 1.552(2) . ?
C9 C12 1.536(2) . ?
C5 H5A 0.9700 . ?
C5 H5B 0.9700 . ?
C5 C4 1.528(2) . ?
C23 H23A 0.9700 . ?
C23 H23B 0.9700 . ?
C23 C21 1.526(2) . ?
C23 C24 1.528(2) . ?
C21 H21 0.9800 . ?
C53 H53 0.9300 . ?
C40 H40A 0.9700 . ?
C40 H40B 0.9700 . ?
C40 C41 1.523(2) . ?
C18 C55 1.546(2) . ?
C18 C22 1.535(2) . ?
C50 C51 1.537(2) . ?
C50 C52 1.547(2) . ?
C24 H24A 0.9700 . ?
C24 H24B 0.9700 . ?
C24 C25 1.518(2) . ?
C35 C37 1.555(2) . ?
C35 C36 1.534(2) . ?
C13 H13A 0.9600 . ?
C13 H13B 0.9600 . ?
C13 H13C 0.9600 . ?
C58 H58A 0.9700 . ?
C58 H58B 0.9700 . ?
C58 C59 1.519(2) . ?
C12 H12A 0.9600 . ?
C12 H12B 0.9600 . ?
C12 H12C 0.9600 . ?
C51 H51A 0.9600 . ?
C51 H51B 0.9600 . ?
C51 H51C 0.9600 . ?
C55 H55A 0.9600 . ?
C55 H55B 0.9600 . ?
C55 H55C 0.9600 . ?
C22 H22A 0.9600 . ?
C22 H22B 0.9600 . ?
C22 H22C 0.9600 . ?
C37 H37A 0.9600 . ?
C37 H37B 0.9600 . ?
C37 H37C 0.9600 . ?
C36 H36A 0.9600 . ?
C36 H36B 0.9600 . ?
C36 H36C 0.9600 . ?
C41 H41A 0.9700 . ?
C41 H41B 0.9700 . ?
C41 C42 1.520(2) . ?
C4 H4A 0.9700 . ?
C4 H4B 0.9700 . ?
C4 C3 1.518(2) . ?
C52 H52A 0.9600 . ?
C52 H52B 0.9600 . ?
C52 H52C 0.9600 . ?
C59 H59A 0.9700 . ?
C59 H59B 0.9700 . ?
C59 C60 1.518(2) . ?
C42 H42A 0.9600 . ?
C42 H42B 0.9600 . ?
C42 H42C 0.9600 . ?
C25 H25A 0.9700 . ?
C25 H25B 0.9700 . ?
C25 C26 1.518(2) . ?
C3 H3A 0.9700 . ?
C3 H3B 0.9700 . ?
C3 C2 1.516(3) . ?
C60 H60A 0.9600 . ?
C60 H60B 0.9600 . ?
C60 H60C 0.9600 . ?
C26 H26A 0.9700 . ?
C26 H26B 0.9700 . ?
C26 C27 1.518(3) . ?
C2 H2A 0.9700 . ?
C2 H2B 0.9700 . ?
C2 C1 1.521(3) . ?
C27 H27A 0.9600 . ?
C27 H27B 0.9600 . ?
C27 H27C 0.9600 . ?
C1 H1A 0.9600 . ?
C1 H1B 0.9600 . ?
C1 H1C 0.9600 . ?

loop_
_geom_torsion_atom_site_label_1
_geom_torsion_atom_site_label_2
_geom_torsion_atom_site_label_3
_geom_torsion_atom_site_label_4
_geom_torsion
_geom_torsion_site_symmetry_1
_geom_torsion_site_symmetry_2
_geom_torsion_site_symmetry_3
_geom_torsion_site_symmetry_4
_geom_torsion_publ_flag
C15 C16 C21 C20 49.52(17) . . . . ?
C15 C16 C21 C23 175.26(13) . . . . ?
C15 C14 C10 C11 -7.1(2) . . . . ?
C15 C14 C10 C9 157.27(14) . . . . ?
C17 C16 C21 C20 -117.81(14) . . . . ?
C17 C16 C21 C23 7.9(2) . . . . ?
C17 C11 C10 C14 0.8(2) . . . . ?
C17 C11 C10 C9 -164.10(13) . . . . ?
C17 C11 C6 C7 113.76(14) . . . . ?
C17 C11 C6 C5 -13.78(19) . . . . ?
C29 C32 C38 C39 169.34(12) . . . . ?
C29 C30 C35 C34 -49.36(16) . . . . ?
C29 C30 C35 C37 72.63(17) . . . . ?
C29 C30 C35 C36 -168.57(13) . . . . ?
C31 C30 C35 C34 116.03(15) . . . . ?
C31 C30 C35 C37 -121.98(15) . . . . ?
C31 C30 C35 C36 -3.2(2) . . . . ?
C31 C19 C18 C15 -119.91(15) . . . . ?
C31 C19 C18 C55 117.87(16) . . . . ?
C31 C19 C18 C22 -0.6(2) . . . . ?
C43 C44 C47 C48 -117.17(15) . . . . ?
C43 C44 C47 C56 9.8(2) . . . . ?
C43 C44 C45 C46 -1.1(2) . . . . ?
C43 C44 C45 C50 166.11(13) . . . . ?
C43 C33 C32 C29 113.93(14) . . . . ?
C43 C33 C32 C38 -12.26(19) . . . . ?
C43 C33 C34 C46 0.5(2) . . . . ?
C43 C33 C34 C35 -163.94(13) . . . . ?
C20 C19 C18 C15 47.31(17) . . . . ?
C20 C19 C18 C55 -74.91(17) . . . . ?
C20 C19 C18 C22 166.58(14) . . . . ?
C28 C29 C32 C33 -114.39(15) . . . . ?
C28 C29 C32 C38 12.2(2) . . . . ?
C28 C29 C30 C31 -0.5(2) . . . . ?
C28 C29 C30 C35 165.43(13) . . . . ?
C28 C20 C19 C31 0.4(2) . . . . ?
C28 C20 C19 C18 -167.23(13) . . . . ?
C28 C20 C21 C16 118.23(15) . . . . ?
C28 C20 C21 C23 -8.8(2) . . . . ?
C44 C43 C33 C32 -159.88(14) . . . . ?
C44 C43 C33 C34 5.2(2) . . . . ?
C44 C47 C56 C57 69.33(17) . . . . ?
C44 C45 C50 C49 -46.58(17) . . . . ?
C44 C45 C50 C51 -165.84(13) . . . . ?
C44 C45 C50 C52 75.24(17) . . . . ?
C33 C43 C44 C47 161.91(14) . . . . ?
C33 C43 C44 C45 -4.9(2) . . . . ?
C33 C32 C38 C39 -71.52(16) . . . . ?
C33 C34 C35 C30 48.43(16) . . . . ?
C33 C34 C35 C37 -72.47(16) . . . . ?
C33 C34 C35 C36 168.20(13) . . . . ?
C16 C15 C14 C10 6.8(2) . . . . ?
C16 C15 C18 C19 -46.86(17) . . . . ?
C16 C15 C18 C55 74.70(17) . . . . ?
C16 C15 C18 C22 -166.23(13) . . . . ?
C16 C17 C11 C10 5.6(2) . . . . ?
C16 C17 C11 C6 -158.78(13) . . . . ?
C7 C8 C54 C49 7.2(2) . . . . ?
C7 C8 C9 C10 -48.14(16) . . . . ?
C7 C8 C9 C13 73.66(17) . . . . ?
C7 C8 C9 C12 -167.69(13) . . . . ?
C7 C6 C5 C4 168.46(13) . . . . ?
C14 C15 C16 C17 -0.3(2) . . . . ?
C14 C15 C16 C21 -168.05(13) . . . . ?
C14 C15 C18 C19 119.31(15) . . . . ?
C14 C15 C18 C55 -119.12(15) . . . . ?
C14 C15 C18 C22 -0.1(2) . . . . ?
C14 C10 C9 C8 -116.23(14) . . . . ?
C14 C10 C9 C13 121.53(15) . . . . ?
C14 C10 C9 C12 3.37(19) . . . . ?
C32 C29 C28 C20 158.33(14) . . . . ?
C32 C29 C30 C31 -165.67(13) . . . . ?
C32 C29 C30 C35 0.22(19) . . . . ?
C32 C33 C34 C46 166.24(13) . . . . ?
C32 C33 C34 C35 1.76(19) . . . . ?
C32 C38 C39 C40 179.56(12) . . . . ?
C11 C17 C16 C15 -5.8(2) . . . . ?
C11 C17 C16 C21 161.34(13) . . . . ?
C11 C10 C9 C8 48.15(16) . . . . ?
C11 C10 C9 C13 -74.08(17) . . . . ?
C11 C10 C9 C12 167.75(13) . . . . ?
C11 C6 C5 C4 -71.51(16) . . . . ?
C48 C47 C56 C57 -170.44(13) . . . . ?
C48 C49 C50 C45 46.73(18) . . . . ?
C48 C49 C50 C51 166.29(14) . . . . ?
C48 C49 C50 C52 -75.07(17) . . . . ?
C47 C44 C45 C46 -168.43(13) . . . . ?
C47 C44 C45 C50 -1.2(2) . . . . ?
C47 C48 C49 C54 167.76(13) . . . . ?
C47 C48 C49 C50 1.2(2) . . . . ?
C47 C48 C53 C7 -160.74(14) . . . . ?
C47 C56 C57 C58 -175.93(13) . . . . ?
C46 C45 C50 C49 120.14(15) . . . . ?
C46 C45 C50 C51 0.88(19) . . . . ?
C46 C45 C50 C52 -118.04(16) . . . . ?
C46 C34 C35 C30 -115.44(14) . . . . ?
C46 C34 C35 C37 123.66(15) . . . . ?
C46 C34 C35 C36 4.33(19) . . . . ?
C45 C44 C47 C48 49.79(17) . . . . ?
C45 C44 C47 C56 176.74(13) . . . . ?
C45 C46 C34 C33 -6.6(2) . . . . ?
C45 C46 C34 C35 157.21(14) . . . . ?
C30 C29 C28 C20 -6.2(2) . . . . ?
C30 C29 C32 C33 50.41(16) . . . . ?
C30 C29 C32 C38 176.95(13) . . . . ?
C30 C31 C19 C20 -7.2(2) . . . . ?
C30 C31 C19 C18 160.04(14) . . . . ?
C10 C11 C6 C7 -50.80(16) . . . . ?
C10 C11 C6 C5 -178.34(13) . . . . ?
C8 C7 C6 C11 50.81(16) . . . . ?
C8 C7 C6 C5 178.00(13) . . . . ?
C8 C7 C53 C48 -5.8(2) . . . . ?
C8 C54 C49 C48 -7.2(2) . . . . ?
C8 C54 C49 C50 158.94(14) . . . . ?
C54 C8 C9 C10 116.76(15) . . . . ?
C54 C8 C9 C13 -121.43(15) . . . . ?
C54 C8 C9 C12 -2.8(2) . . . . ?
C54 C49 C50 C45 -119.36(15) . . . . ?
C54 C49 C50 C51 0.2(2) . . . . ?
C54 C49 C50 C52 118.84(16) . . . . ?
C49 C48 C47 C44 -49.51(17) . . . . ?
C49 C48 C47 C56 -176.07(14) . . . . ?
C49 C48 C53 C7 5.9(2) . . . . ?
C38 C39 C40 C41 169.68(13) . . . . ?
C34 C33 C32 C29 -51.38(15) . . . . ?
C34 C33 C32 C38 -177.57(12) . . . . ?
C34 C46 C45 C44 6.9(2) . . . . ?
C34 C46 C45 C50 -159.83(14) . . . . ?
C19 C31 C30 C29 7.2(2) . . . . ?
C19 C31 C30 C35 -158.14(14) . . . . ?
C19 C20 C28 C29 6.2(2) . . . . ?
C19 C20 C21 C16 -49.04(17) . . . . ?
C19 C20 C21 C23 -176.05(13) . . . . ?
C39 C40 C41 C42 -171.85(15) . . . . ?
C56 C57 C58 C59 -176.49(14) . . . . ?
C6 C7 C8 C54 -166.66(13) . . . . ?
C6 C7 C8 C9 -1.3(2) . . . . ?
C6 C7 C53 C48 159.52(14) . . . . ?
C6 C11 C10 C14 165.78(13) . . . . ?
C6 C11 C10 C9 0.85(19) . . . . ?
C6 C5 C4 C3 176.83(14) . . . . ?
C57 C58 C59 C60 -178.08(15) . . . . ?
C9 C8 C54 C49 -157.70(14) . . . . ?
C5 C4 C3 C2 178.01(17) . . . . ?
C23 C24 C25 C26 178.78(16) . . . . ?
C21 C20 C28 C29 -160.88(14) . . . . ?
C21 C20 C19 C31 168.05(13) . . . . ?
C21 C20 C19 C18 0.4(2) . . . . ?
C21 C23 C24 C25 -177.14(15) . . . . ?
C53 C7 C8 C54 -0.6(2) . . . . ?
C53 C7 C8 C9 164.71(13) . . . . ?
C53 C7 C6 C11 -114.83(15) . . . . ?
C53 C7 C6 C5 12.4(2) . . . . ?
C53 C48 C47 C44 117.30(15) . . . . ?
C53 C48 C47 C56 -9.3(2) . . . . ?
C53 C48 C49 C54 0.6(2) . . . . ?
C53 C48 C49 C50 -165.98(14) . . . . ?
C18 C15 C16 C17 166.32(13) . . . . ?
C18 C15 C16 C21 -1.4(2) . . . . ?
C18 C15 C14 C10 -159.35(14) . . . . ?
C24 C23 C21 C20 -167.61(13) . . . . ?
C24 C23 C21 C16 72.56(17) . . . . ?
C24 C25 C26 C27 178.1(2) . . . . ?
C4 C3 C2 C1 -176.3(2) . . . . ?
